data_1565342
loop_
_publ_author_name
'Godde, B\'erang\`ere'
'Ferlay, Sylvie'
'Kyritsakas, Nathalie'
'Hosseini, Mir Wais'
'Jouaiti, Abdelaziz'

_publ_section_title
;
 Variations around 1D coordination polymers built from the triarylamine
 scaffold and Hg(II) or Cd(II)
;
_journal_name_full 'Inorganica Chimica Acta'
_journal_page_first 119427
_journal_paper_doi 10.1016/j.ica.2020.119427
_journal_volume 503
_journal_year 2020
_chemical_formula_moiety 'C33 H24 Cl2 Hg N4, C H Cl3, C0.25 H0.25 Cl0.75'
_chemical_formula_sum 'C34.25 H25.25 Cl5.75 Hg N4'
_chemical_formula_weight 897.26
_space_group_crystal_system triclinic
_space_group_IT_number 2
_space_group_name_Hall '-P 1'
_space_group_name_H-M_alt 'P -1'
_atom_sites_solution_hydrogens geom
_audit_creation_method SHELXL-2014/6
_cell_angle_alpha 73.766(4)
_cell_angle_beta 80.338(4)
_cell_angle_gamma 77.144(4)
_cell_formula_units_Z 2
_cell_length_a 8.6923(8)
_cell_length_b 12.1251(11)
_cell_length_c 17.5157(18)
_cell_measurement_reflns_used 18000
_cell_measurement_temperature 173(2)
_cell_measurement_theta_max 25.
_cell_measurement_theta_min 2.5
_cell_volume 1717.0(3)
_computing_cell_refinement 'Bruker SAINT'
_computing_data_collection 'Bruker APEX2'
_computing_data_reduction 'Bruker SAINT'
_computing_molecular_graphics 'Bruker SHELXTL'
_computing_publication_material 'Bruker SHELXTL'
_computing_structure_refinement 'SHELXL-2014 (Sheldrick 2014)'
_computing_structure_solution 'SHELXS-97 (Sheldrick 2008)'
_diffrn_ambient_temperature 173(2)
_diffrn_measured_fraction_theta_full 0.963
_diffrn_measured_fraction_theta_max 0.919
_diffrn_measurement_device_type 'Bruker APEX-II CCD'
_diffrn_measurement_method '\f and \w scans'
_diffrn_radiation_type MoK\a
_diffrn_radiation_wavelength 0.71073
_diffrn_reflns_av_R_equivalents 0.0538
_diffrn_reflns_av_unetI/netI 0.1038
_diffrn_reflns_Laue_measured_fraction_full 0.963
_diffrn_reflns_Laue_measured_fraction_max 0.919
_diffrn_reflns_limit_h_max 12
_diffrn_reflns_limit_h_min -12
_diffrn_reflns_limit_k_max 17
_diffrn_reflns_limit_k_min -17
_diffrn_reflns_limit_l_max 24
_diffrn_reflns_limit_l_min -21
_diffrn_reflns_number 18336
_diffrn_reflns_point_group_measured_fraction_full 0.963
_diffrn_reflns_point_group_measured_fraction_max 0.919
_diffrn_reflns_theta_full 25.142
_diffrn_reflns_theta_max 30.080
_diffrn_reflns_theta_min 1.780
_exptl_absorpt_coefficient_mu 4.961
_exptl_absorpt_correction_T_max 0.638
_exptl_absorpt_correction_T_min 0.545
_exptl_absorpt_correction_type multi-scan
_exptl_absorpt_process_details sadabs
_exptl_crystal_colour colorless
_exptl_crystal_density_diffrn 1.735
_exptl_crystal_description prism
_exptl_crystal_F_000 873
_exptl_crystal_size_max 0.140
_exptl_crystal_size_mid 0.120
_exptl_crystal_size_min 0.100
_refine_diff_density_max 1.436
_refine_diff_density_min -1.439
_refine_diff_density_rms 0.174
_refine_ls_extinction_coef .
_refine_ls_extinction_method none
_refine_ls_goodness_of_fit_ref 1.049
_refine_ls_hydrogen_treatment constr
_refine_ls_matrix_type full
_refine_ls_number_parameters 412
_refine_ls_number_reflns 9268
_refine_ls_number_restraints 2
_refine_ls_restrained_S_all 1.049
_refine_ls_R_factor_all 0.0836
_refine_ls_R_factor_gt 0.0482
_refine_ls_shift/su_max 0.001
_refine_ls_shift/su_mean 0.000
_refine_ls_structure_factor_coef Fsqd
_refine_ls_weighting_details 'w=1/[\s^2^(Fo^2^)+(0.0388P)^2^] where P=(Fo^2^+2Fc^2^)/3'
_refine_ls_weighting_scheme calc
_refine_ls_wR_factor_gt 0.0981
_refine_ls_wR_factor_ref 0.1065
_reflns_Friedel_coverage 0.000
_reflns_Friedel_fraction_full .
_reflns_Friedel_fraction_max .
_reflns_number_gt 6392
_reflns_number_total 9268
_reflns_threshold_expression 'I > 2\s(I)'
_cod_data_source_file 1-HgCl2CHCl3s4261.cif
_cod_data_source_block e4261a
_cod_depositor_comments
;
The following automatic conversions were performed:

data item '_exptl_crystal_density_meas' value 'none' was changed to
'?' -- the value is perceived as not measured.

Automatic conversion script
Id: cif_fix_values 8738 2021-04-28 16:35:53Z antanas 
;
_cod_database_code 1565342
_shelx_space_group_comment
;
The symmetry employed for this shelxl refinement is uniquely defined
by the following loop, which should always be used as a source of
symmetry information in preference to the above space-group names.
They are only intended as comments.
;
_shelx_estimated_absorpt_t_min 0.545
_shelx_estimated_absorpt_t_max 0.638
_shelxl_version_number 2014/6

loop_
_space_group_symop_operation_xyz
'x, y, z'
'-x, -y, -z'

loop_
_atom_site_label
_atom_site_type_symbol
_atom_site_fract_x
_atom_site_fract_y
_atom_site_fract_z
_atom_site_U_iso_or_equiv
_atom_site_adp_type
_atom_site_occupancy
_atom_site_site_symmetry_order
_atom_site_calc_flag
_atom_site_refinement_flags_posn
_atom_site_refinement_flags_adp
_atom_site_refinement_flags_occupancy
_atom_site_disorder_assembly
_atom_site_disorder_group
Hg1 Hg -0.21928(3) 0.28957(2) 0.75359(2) 0.02734(8) Uani 1 1 d . . . . .
Cl1 Cl -0.03854(19) 0.18481(13) 0.66884(10) 0.0406(4) Uani 1 1 d . . . . .
Cl2 Cl -0.46395(16) 0.32677(12) 0.83497(10) 0.0335(3) Uani 1 1 d . . . . .
N1 N 0.5478(5) 0.0536(4) 1.2380(3) 0.0265(11) Uani 1 1 d . . . . .
C1 C 0.4461(6) 0.0696(4) 1.1779(4) 0.0233(12) Uani 1 1 d . . . . .
C2 C 0.2987(6) 0.0333(4) 1.1992(4) 0.0233(12) Uani 1 1 d . . . . .
H2 H 0.2660 -0.0032 1.2532 0.028 Uiso 1 1 calc R U . . .
C3 C 0.2022(6) 0.0517(4) 1.1398(3) 0.0229(12) Uani 1 1 d . . . . .
H3 H 0.1019 0.0281 1.1541 0.027 Uiso 1 1 calc R U . . .
C4 C 0.2466(6) 0.1032(5) 1.0606(4) 0.0255(12) Uani 1 1 d . . . . .
C5 C 0.3954(7) 0.1367(5) 1.0413(4) 0.0314(14) Uani 1 1 d . . . . .
H5 H 0.4294 0.1715 0.9872 0.038 Uiso 1 1 calc R U . . .
C6 C 0.4922(6) 0.1206(5) 1.0985(4) 0.0291(13) Uani 1 1 d . . . . .
H6 H 0.5923 0.1445 1.0838 0.035 Uiso 1 1 calc R U . . .
C7 C 0.1397(6) 0.1248(5) 0.9972(4) 0.0278(13) Uani 1 1 d . . . . .
C8 C -0.0247(7) 0.1519(5) 1.0134(4) 0.0359(15) Uani 1 1 d . . . . .
H8 H -0.0732 0.1523 1.0661 0.043 Uiso 1 1 calc R U . . .
C9 C -0.1168(7) 0.1783(6) 0.9503(4) 0.0375(15) Uani 1 1 d . . . . .
H9 H -0.2288 0.1981 0.9617 0.045 Uiso 1 1 calc R U . . .
N2 N -0.0584(5) 0.1777(4) 0.8758(3) 0.0301(11) Uani 1 1 d . . . . .
C10 C 0.1007(7) 0.1479(5) 0.8614(4) 0.0298(13) Uani 1 1 d . . . . .
H10 H 0.1451 0.1439 0.8086 0.036 Uiso 1 1 calc R U . . .
C11 C 0.2018(7) 0.1230(5) 0.9187(4) 0.0322(14) Uani 1 1 d . . . . .
H11 H 0.3133 0.1046 0.9051 0.039 Uiso 1 1 calc R U . . .
C12 C 0.6391(6) 0.1391(4) 1.2329(4) 0.0241(12) Uani 1 1 d . . . . .
C13 C 0.7949(6) 0.1054(4) 1.2533(4) 0.0288(14) Uani 1 1 d . . . . .
H13 H 0.8414 0.0249 1.2687 0.035 Uiso 1 1 calc R U . . .
C14 C 0.8806(6) 0.1896(5) 1.2510(4) 0.0284(13) Uani 1 1 d . . . . .
H14 H 0.9845 0.1658 1.2672 0.034 Uiso 1 1 calc R U . . .
C15 C 0.8196(6) 0.3081(5) 1.2259(4) 0.0280(13) Uani 1 1 d . . . . .
C16 C 0.6682(6) 0.3408(5) 1.2024(4) 0.0326(15) Uani 1 1 d . . . . .
H16 H 0.6251 0.4214 1.1839 0.039 Uiso 1 1 calc R U . . .
C17 C 0.5786(6) 0.2588(4) 1.2052(4) 0.0315(14) Uani 1 1 d . . . . .
H17 H 0.4754 0.2835 1.1884 0.038 Uiso 1 1 calc R U . . .
C18 C 0.9123(7) 0.3968(5) 1.2291(4) 0.0307(14) Uani 1 1 d . . . . .
C19 C 0.8361(7) 0.4972(5) 1.2532(4) 0.0328(15) Uani 1 1 d . . . . .
H19 H 0.7241 0.5115 1.2663 0.039 Uiso 1 1 calc R U . . .
C20 C 0.9248(7) 0.5754(5) 1.2578(4) 0.0324(14) Uani 1 1 d . . . . .
H20 H 0.8714 0.6428 1.2753 0.039 Uiso 1 1 calc R U . . .
N3 N -0.0822(5) 0.4385(4) 0.7612(3) 0.0285(11) Uani 1 1 d . . . . .
C21 C -0.1545(7) 0.5333(5) 0.7845(4) 0.0353(15) Uani 1 1 d . . . . .
H21 H -0.2664 0.5445 0.7980 0.042 Uiso 1 1 calc R U . . .
C22 C -0.0744(7) 0.6185(5) 0.7904(4) 0.0370(16) Uani 1 1 d . . . . .
H22 H -0.1309 0.6856 0.8075 0.044 Uiso 1 1 calc R U . . .
C23 C -0.4435(6) 0.9538(4) 0.3041(4) 0.0236(12) Uani 1 1 d . . . . .
C24 C -0.4474(6) 0.8436(4) 0.2939(4) 0.0256(12) Uani 1 1 d . . . . .
H24 H -0.4602 0.8357 0.2430 0.031 Uiso 1 1 calc R U . . .
C25 C -0.4327(6) 0.7470(5) 0.3583(4) 0.0287(13) Uani 1 1 d . . . . .
H25 H -0.4339 0.6726 0.3507 0.034 Uiso 1 1 calc R U . . .
C26 C -0.4160(6) 0.7554(5) 0.4334(4) 0.0274(13) Uani 1 1 d . . . . .
C27 C -0.4168(6) 0.8648(5) 0.4431(4) 0.0304(13) Uani 1 1 d . . . . .
H27 H -0.4084 0.8727 0.4946 0.036 Uiso 1 1 calc R U . . .
C28 C -0.4293(6) 0.9625(5) 0.3798(4) 0.0270(13) Uani 1 1 d . . . . .
H28 H -0.4283 1.0365 0.3881 0.032 Uiso 1 1 calc R U . . .
C29 C -0.3925(7) 0.6490(5) 0.5019(4) 0.0306(14) Uani 1 1 d . . . . .
C30 C -0.3074(8) 0.5432(5) 0.4899(4) 0.0418(16) Uani 1 1 d . . . . .
H30 H -0.2688 0.5354 0.4372 0.050 Uiso 1 1 calc R U . . .
C31 C -0.2785(9) 0.4482(6) 0.5557(4) 0.0455(18) Uani 1 1 d . . . . .
H31 H -0.2190 0.3765 0.5463 0.055 Uiso 1 1 calc R U . . .
N4 N -0.3292(6) 0.4524(4) 0.6301(3) 0.0373(13) Uani 1 1 d . . . . .
C32 C -0.4159(7) 0.5547(5) 0.6414(4) 0.0373(15) Uani 1 1 d . . . . .
H32 H -0.4542 0.5598 0.6946 0.045 Uiso 1 1 calc R U . . .
C33 C -0.4518(7) 0.6527(5) 0.5794(4) 0.0348(15) Uani 1 1 d . . . . .
H33 H -0.5169 0.7220 0.5902 0.042 Uiso 1 1 calc R U . . .
C34 C 0.9619(10) 0.8012(9) 0.5420(6) 0.083(3) Uani 1 1 d . . . . .
H34 H 0.9337 0.8293 0.4859 0.099 Uiso 1 1 calc R U . . .
Cl3 Cl 0.8225(3) 0.8831(4) 0.5993(2) 0.1371(15) Uani 1 1 d . . . . .
Cl4 Cl 0.9575(3) 0.6587(3) 0.57186(19) 0.1023(9) Uani 1 1 d . . . . .
Cl5 Cl 1.1549(3) 0.8290(4) 0.5397(2) 0.1286(13) Uani 1 1 d . . . . .
Cl6 Cl 1.0867(8) 0.4136(4) 0.9610(4) 0.1039(17) Uani 0.5 1 d D . P . .
Cl7 Cl 0.7154(16) 0.4474(8) 0.9813(7) 0.1039(17) Uani 0.25 1 d D . P . .
C36 C 0.897(2) 0.460(3) 1.006(2) 0.1039(17) Uani 0.25 1 d D . P . .
H36 H 0.9001 0.3999 1.0586 0.125 Uiso 0.25 1 calc R U P . .

loop_
_atom_site_aniso_label
_atom_site_aniso_U_11
_atom_site_aniso_U_22
_atom_site_aniso_U_33
_atom_site_aniso_U_23
_atom_site_aniso_U_13
_atom_site_aniso_U_12
Hg1 0.02757(11) 0.02572(11) 0.03077(15) -0.00797(9) -0.00549(9) -0.00639(8)
Cl1 0.0468(9) 0.0380(8) 0.0309(10) -0.0111(7) -0.0073(7) 0.0098(7)
Cl2 0.0301(7) 0.0354(7) 0.0310(9) -0.0038(7) -0.0028(6) -0.0044(6)
N1 0.028(2) 0.021(2) 0.030(3) 0.001(2) -0.014(2) -0.0063(19)
C1 0.025(3) 0.023(2) 0.025(3) -0.010(2) -0.008(2) -0.001(2)
C2 0.022(2) 0.024(3) 0.023(3) -0.005(2) -0.003(2) -0.004(2)
C3 0.018(2) 0.030(3) 0.020(3) -0.003(2) -0.005(2) -0.004(2)
C4 0.025(3) 0.026(3) 0.027(4) -0.009(3) -0.004(2) -0.002(2)
C5 0.034(3) 0.035(3) 0.026(4) -0.004(3) -0.007(3) -0.010(3)
C6 0.023(3) 0.035(3) 0.029(4) -0.001(3) -0.004(2) -0.011(2)
C7 0.029(3) 0.026(3) 0.028(4) -0.003(3) -0.010(3) -0.006(2)
C8 0.031(3) 0.045(3) 0.029(4) -0.007(3) -0.001(3) -0.005(3)
C9 0.024(3) 0.055(4) 0.032(4) -0.005(3) -0.010(3) -0.006(3)
N2 0.033(3) 0.037(3) 0.023(3) -0.005(2) -0.011(2) -0.009(2)
C10 0.036(3) 0.030(3) 0.023(4) -0.006(3) -0.006(3) -0.006(2)
C11 0.030(3) 0.037(3) 0.028(4) -0.009(3) -0.007(3) 0.002(2)
C12 0.027(3) 0.020(2) 0.029(4) -0.011(2) -0.004(2) -0.006(2)
C13 0.024(3) 0.019(2) 0.041(4) -0.008(3) -0.005(3) 0.003(2)
C14 0.025(3) 0.026(3) 0.037(4) -0.013(3) -0.014(3) 0.001(2)
C15 0.030(3) 0.025(3) 0.032(4) -0.011(3) -0.003(3) -0.009(2)
C16 0.031(3) 0.021(3) 0.044(4) -0.005(3) -0.008(3) -0.005(2)
C17 0.028(3) 0.024(3) 0.043(4) -0.004(3) -0.015(3) -0.002(2)
C18 0.031(3) 0.027(3) 0.034(4) -0.004(3) -0.005(3) -0.011(2)
C19 0.026(3) 0.031(3) 0.044(4) -0.015(3) 0.001(3) -0.006(2)
C20 0.031(3) 0.026(3) 0.043(4) -0.014(3) -0.004(3) -0.005(2)
N3 0.029(2) 0.020(2) 0.038(3) -0.008(2) -0.007(2) -0.0055(19)
C21 0.025(3) 0.039(3) 0.045(4) -0.016(3) -0.004(3) -0.008(3)
C22 0.027(3) 0.035(3) 0.050(5) -0.017(3) 0.001(3) -0.005(2)
C23 0.020(2) 0.023(3) 0.027(3) -0.004(2) -0.006(2) -0.003(2)
C24 0.028(3) 0.024(3) 0.028(4) -0.008(2) -0.006(2) -0.006(2)
C25 0.032(3) 0.020(3) 0.035(4) -0.006(3) -0.007(3) -0.006(2)
C26 0.027(3) 0.024(3) 0.029(4) -0.005(3) -0.007(2) 0.000(2)
C27 0.034(3) 0.032(3) 0.025(4) -0.006(3) -0.005(3) -0.004(2)
C28 0.033(3) 0.022(3) 0.028(4) -0.009(3) -0.007(3) -0.002(2)
C29 0.031(3) 0.027(3) 0.030(4) -0.001(3) -0.005(3) -0.004(2)
C30 0.054(4) 0.041(4) 0.024(4) -0.008(3) -0.004(3) 0.005(3)
C31 0.064(4) 0.032(3) 0.034(4) -0.008(3) -0.009(4) 0.007(3)
N4 0.052(3) 0.026(2) 0.033(4) -0.004(2) -0.012(3) -0.003(2)
C32 0.049(4) 0.035(3) 0.026(4) -0.003(3) -0.009(3) -0.008(3)
C33 0.036(3) 0.032(3) 0.029(4) -0.003(3) -0.005(3) 0.003(3)
C34 0.058(5) 0.121(8) 0.078(8) -0.054(7) -0.027(5) 0.018(5)
Cl3 0.0916(19) 0.222(4) 0.114(3) -0.115(3) -0.0523(19) 0.060(2)
Cl4 0.0738(16) 0.129(2) 0.082(2) -0.0087(18) 0.0083(14) -0.0089(16)
Cl5 0.0835(18) 0.207(4) 0.136(3) -0.097(3) -0.0129(19) -0.041(2)
Cl6 0.161(5) 0.049(2) 0.090(4) -0.015(2) 0.013(4) -0.020(3)
Cl7 0.161(5) 0.049(2) 0.090(4) -0.015(2) 0.013(4) -0.020(3)
C36 0.161(5) 0.049(2) 0.090(4) -0.015(2) 0.013(4) -0.020(3)

loop_
_atom_type_symbol
_atom_type_description
_atom_type_scat_dispersion_real
_atom_type_scat_dispersion_imag
_atom_type_scat_source
C C 0.0033 0.0016 'International Tables Vol C Tables 4.2.6.8 and 6.1.1.4'
Cl Cl 0.1484 0.1585 'International Tables Vol C Tables 4.2.6.8 and 6.1.1.4'
Hg Hg -2.3894 9.2266 'International Tables Vol C Tables 4.2.6.8 and 6.1.1.4'
N N 0.0061 0.0033 'International Tables Vol C Tables 4.2.6.8 and 6.1.1.4'
H H 0.0000 0.0000 'International Tables Vol C Tables 4.2.6.8 and 6.1.1.4'

loop_
_geom_angle_atom_site_label_1
_geom_angle_atom_site_label_2
_geom_angle_atom_site_label_3
_geom_angle
_geom_angle_site_symmetry_1
_geom_angle_site_symmetry_3
Cl1 Hg1 Cl2 153.14(6) . .
Cl1 Hg1 N3 103.90(12) . .
Cl2 Hg1 N3 102.96(12) . .
Cl1 Hg1 N2 90.98(12) . .
Cl2 Hg1 N2 94.15(12) . .
N3 Hg1 N2 79.18(15) . .
Cl1 Hg1 N4 92.02(13) . .
Cl2 Hg1 N4 91.22(13) . .
N3 Hg1 N4 82.74(16) . .
N2 Hg1 N4 161.87(15) . .
C12 N1 C23 119.0(4) . 1_646
C12 N1 C1 120.0(4) . .
C23 N1 C1 121.0(4) 1_646 .
C6 C1 C2 119.5(5) . .
C6 C1 N1 120.4(5) . .
C2 C1 N1 120.1(5) . .
C3 C2 C1 118.6(5) . .
C3 C2 H2 120.7 . .
C1 C2 H2 120.7 . .
C4 C3 C2 122.3(5) . .
C4 C3 H3 118.9 . .
C2 C3 H3 118.9 . .
C3 C4 C5 117.6(5) . .
C3 C4 C7 121.7(5) . .
C5 C4 C7 120.6(5) . .
C6 C5 C4 121.4(6) . .
C6 C5 H5 119.3 . .
C4 C5 H5 119.3 . .
C5 C6 C1 120.6(5) . .
C5 C6 H6 119.7 . .
C1 C6 H6 119.7 . .
C8 C7 C11 117.5(6) . .
C8 C7 C4 121.5(6) . .
C11 C7 C4 121.0(5) . .
C7 C8 C9 118.4(6) . .
C7 C8 H8 120.8 . .
C9 C8 H8 120.8 . .
N2 C9 C8 124.3(6) . .
N2 C9 H9 117.9 . .
C8 C9 H9 117.9 . .
C9 N2 C10 116.7(5) . .
C9 N2 Hg1 122.4(4) . .
C10 N2 Hg1 118.1(4) . .
N2 C10 C11 123.6(6) . .
N2 C10 H10 118.2 . .
C11 C10 H10 118.2 . .
C10 C11 C7 119.5(5) . .
C10 C11 H11 120.2 . .
C7 C11 H11 120.2 . .
C13 C12 C17 118.3(5) . .
C13 C12 N1 120.3(5) . .
C17 C12 N1 121.3(5) . .
C14 C13 C12 119.8(5) . .
C14 C13 H13 120.1 . .
C12 C13 H13 120.1 . .
C13 C14 C15 122.0(5) . .
C13 C14 H14 119.0 . .
C15 C14 H14 119.0 . .
C16 C15 C14 117.9(5) . .
C16 C15 C18 121.6(5) . .
C14 C15 C18 120.3(5) . .
C17 C16 C15 121.5(5) . .
C17 C16 H16 119.3 . .
C15 C16 H16 119.3 . .
C16 C17 C12 120.4(5) . .
C16 C17 H17 119.8 . .
C12 C17 H17 119.8 . .
C22 C18 C19 117.9(5) 2_667 .
C22 C18 C15 121.7(5) 2_667 .
C19 C18 C15 120.4(5) . .
C20 C19 C18 119.2(5) . .
C20 C19 H19 120.4 . .
C18 C19 H19 120.4 . .
N3 C20 C19 123.4(5) 2_667 .
N3 C20 H20 118.3 2_667 .
C19 C20 H20 118.3 . .
C21 N3 C20 117.4(5) . 2_667
C21 N3 Hg1 123.3(4) . .
C20 N3 Hg1 119.3(4) 2_667 .
N3 C21 C22 123.3(5) . .
N3 C21 H21 118.4 . .
C22 C21 H21 118.4 . .
C18 C22 C21 118.8(6) 2_667 .
C18 C22 H22 120.6 2_667 .
C21 C22 H22 120.6 . .
C28 C23 C24 118.6(5) . .
C28 C23 N1 120.9(5) . 1_464
C24 C23 N1 120.5(5) . 1_464
C25 C24 C23 119.5(6) . .
C25 C24 H24 120.2 . .
C23 C24 H24 120.2 . .
C24 C25 C26 121.8(5) . .
C24 C25 H25 119.1 . .
C26 C25 H25 119.1 . .
C25 C26 C27 118.0(5) . .
C25 C26 C29 121.2(5) . .
C27 C26 C29 120.8(6) . .
C28 C27 C26 121.5(6) . .
C28 C27 H27 119.2 . .
C26 C27 H27 119.2 . .
C27 C28 C23 120.5(5) . .
C27 C28 H28 119.8 . .
C23 C28 H28 119.8 . .
C33 C29 C30 117.3(5) . .
C33 C29 C26 121.6(5) . .
C30 C29 C26 121.1(6) . .
C29 C30 C31 119.4(6) . .
C29 C30 H30 120.3 . .
C31 C30 H30 120.3 . .
N4 C31 C30 123.6(6) . .
N4 C31 H31 118.2 . .
C30 C31 H31 118.2 . .
C31 N4 C32 116.7(5) . .
C31 N4 Hg1 122.5(4) . .
C32 N4 Hg1 119.4(4) . .
N4 C32 C33 123.4(6) . .
N4 C32 H32 118.3 . .
C33 C32 H32 118.3 . .
C29 C33 C32 119.5(6) . .
C29 C33 H33 120.3 . .
C32 C33 H33 120.3 . .
Cl4 C34 Cl3 112.9(6) . .
Cl4 C34 Cl5 111.8(5) . .
Cl3 C34 Cl5 110.4(5) . .
Cl4 C34 H34 107.1 . .
Cl3 C34 H34 107.1 . .
Cl5 C34 H34 107.1 . .
C36 Cl6 C36 75.1(12) . 2_767
Cl6 C36 Cl7 127.1(18) . .
Cl6 C36 Cl6 104.9(12) . 2_767
Cl7 C36 Cl6 120.5(14) . 2_767
Cl6 C36 H36 99.1 . .
Cl7 C36 H36 99.1 . .
Cl6 C36 H36 99.1 2_767 .

loop_
_geom_bond_atom_site_label_1
_geom_bond_atom_site_label_2
_geom_bond_distance
_geom_bond_site_symmetry_2
Hg1 Cl1 2.3809(16) .
Hg1 Cl2 2.3818(15) .
Hg1 N3 2.417(4) .
Hg1 N2 2.630(5) .
Hg1 N4 2.637(5) .
N1 C12 1.415(6) .
N1 C23 1.420(7) 1_646
N1 C1 1.431(7) .
C1 C6 1.387(8) .
C1 C2 1.404(7) .
C2 C3 1.383(7) .
C2 H2 0.9500 .
C3 C4 1.381(8) .
C3 H3 0.9500 .
C4 C5 1.401(7) .
C4 C7 1.498(8) .
C5 C6 1.359(8) .
C5 H5 0.9500 .
C6 H6 0.9500 .
C7 C8 1.392(8) .
C7 C11 1.394(9) .
C8 C9 1.396(9) .
C8 H8 0.9500 .
C9 N2 1.320(8) .
C9 H9 0.9500 .
N2 C10 1.348(7) .
C10 C11 1.371(8) .
C10 H10 0.9500 .
C11 H11 0.9500 .
C12 C13 1.401(7) .
C12 C17 1.404(7) .
C13 C14 1.380(7) .
C13 H13 0.9500 .
C14 C15 1.388(7) .
C14 H14 0.9500 .
C15 C16 1.384(8) .
C15 C18 1.498(7) .
C16 C17 1.378(7) .
C16 H16 0.9500 .
C17 H17 0.9500 .
C18 C22 1.376(8) 2_667
C18 C19 1.390(8) .
C19 C20 1.374(7) .
C19 H19 0.9500 .
C20 N3 1.337(7) 2_667
C20 H20 0.9500 .
N3 C21 1.319(7) .
N3 C20 1.337(7) 2_667
C21 C22 1.401(8) .
C21 H21 0.9500 .
C22 C18 1.376(8) 2_667
C22 H22 0.9500 .
C23 C28 1.387(8) .
C23 C24 1.405(7) .
C23 N1 1.420(7) 1_464
C24 C25 1.380(8) .
C24 H24 0.9500 .
C25 C26 1.381(9) .
C25 H25 0.9500 .
C26 C27 1.382(8) .
C26 C29 1.498(8) .
C27 C28 1.375(8) .
C27 H27 0.9500 .
C28 H28 0.9500 .
C29 C33 1.379(9) .
C29 C30 1.383(8) .
C30 C31 1.396(9) .
C30 H30 0.9500 .
C31 N4 1.314(9) .
C31 H31 0.9500 .
N4 C32 1.348(8) .
C32 C33 1.384(8) .
C32 H32 0.9500 .
C33 H33 0.9500 .
C34 Cl4 1.668(11) .
C34 Cl3 1.753(9) .
C34 Cl5 1.775(9) .
C34 H34 1.0000 .
Cl6 C36 1.748(18) .
Cl6 C36 1.83(3) 2_767
Cl7 C36 1.752(19) .
C36 Cl6 1.83(3) 2_767
C36 H36 1.0000 .
